data_4350201
loop_
_publ_author_name
'Mochizuki, Katsunori'
'Kawamura, Takashi'
'Chang, Ho-Chol'
'Kitagawa, Susumu'

_publ_section_title
;
 Structural and spectroscopic characterization of a diruthenium
 o-dioxolene complex possessing a singly occupied molecular orbital
 delocalized over the entire molecule, [Ru2(3,6-DTBDiox)4]-.
;
_journal_issue 10
_journal_name_full 'Inorganic chemistry'
_journal_page_first 3990
_journal_page_last 3997
_journal_paper_doi 10.1021/ic052180p
_journal_volume 45
_journal_year 2006
_chemical_absolute_configuration ad
_chemical_formula_sum 'C75 H122 N Na O9 Ru2'
_chemical_formula_weight 1406.87
_space_group_IT_number 9
_space_group_name_Hall 'C -2yc'
_space_group_name_H-M_alt 'C 1 c 1'
_symmetry_cell_setting monoclinic
_symmetry_Int_Tables_number 9
_symmetry_space_group_name_H-M 'C 1 c 1'
_cell_angle_alpha 90
_cell_angle_beta 97.912(2)
_cell_angle_gamma 90
_cell_formula_units_Z 4
_cell_length_a 15.740(3)
_cell_length_b 21.911(4)
_cell_length_c 22.556(4)
_cell_measurement_reflns_used 13836
_cell_measurement_temperature 223.2
_cell_measurement_theta_max 27.5
_cell_measurement_theta_min 3.0
_cell_volume 7705(2)
_computing_cell_refinement CRYSTALCLEAR
_computing_data_collection CRYSTALCLEAR
_computing_data_reduction 'teXsan Ver. 1.11'
_computing_publication_material 'teXsan Ver. 1.11'
_computing_structure_refinement 'teXsan Ver. 1.10'
_computing_structure_solution 'DIRDIF94 (PATTY)'
_diffrn_detector_area_resol_mean 14.71
_diffrn_measured_fraction_theta_full 0.9853
_diffrn_measured_fraction_theta_max 0.9853
_diffrn_measurement_device_type 'Rigaku/MSC Mercury CCD'
_diffrn_measurement_method \w
_diffrn_radiation_type 'Mo K\a'
_diffrn_radiation_wavelength 0.7107
_diffrn_reflns_av_R_equivalents 0.022
_diffrn_reflns_limit_h_max 20
_diffrn_reflns_limit_h_min -18
_diffrn_reflns_limit_k_max 28
_diffrn_reflns_limit_k_min -28
_diffrn_reflns_limit_l_max 29
_diffrn_reflns_limit_l_min -29
_diffrn_reflns_number 30112
_diffrn_reflns_theta_full 27.48
_diffrn_reflns_theta_max 27.48
_exptl_absorpt_coefficient_mu 0.449
_exptl_absorpt_correction_T_max 0.948
_exptl_absorpt_correction_T_min 0.808
_exptl_absorpt_correction_type multi-scan
_exptl_absorpt_process_details '(Jacobson, 1998)'
_exptl_crystal_colour purple
_exptl_crystal_density_diffrn 1.213
_exptl_crystal_density_method 'not measured'
_exptl_crystal_description Block
_exptl_crystal_size_max 0.320
_exptl_crystal_size_mid 0.240
_exptl_crystal_size_min 0.120
_refine_diff_density_max 0.75
_refine_diff_density_min -0.60
_refine_ls_abs_structure_details 'Flack (1983)'
_refine_ls_abs_structure_Flack 0.01(2)
_refine_ls_extinction_method none
_refine_ls_goodness_of_fit_ref 0.943
_refine_ls_hydrogen_treatment noref
_refine_ls_number_parameters 794
_refine_ls_number_reflns 11656
_refine_ls_R_factor_gt 0.0315
_refine_ls_shift/su_max 0.0002
_refine_ls_structure_factor_coef F
_refine_ls_weighting_details 'w = 1/[\s^2^(Fo) + 0.00063|Fo|^2^]'
_refine_ls_weighting_scheme calc
_refine_ls_wR_factor_ref 0.0400
_reflns_number_gt 11656
_reflns_number_total 8709
_reflns_threshold_expression F^2^>3.0\s(F^2^)
_cod_data_source_file ic052180psi20051223_020710.cif
_cod_data_source_block (TNBA)[Na{Ru2(36DTBCat)4}]_acetone_(1c_acetone)
_cod_original_formula_sum 'C75 H122 N Na O9 Ru2 '
_cod_database_code 4350201

loop_
_symmetry_equiv_pos_as_xyz
x,y,z
x,-y,1/2+z
1/2+x,1/2+y,z
1/2+x,1/2-y,1/2+z

loop_
_atom_site_label
_atom_site_type_symbol
_atom_site_fract_x
_atom_site_fract_y
_atom_site_fract_z
_atom_site_U_iso_or_equiv
_atom_site_adp_type
_atom_site_occupancy
_atom_site_calc_flag
Ru(1) Ru -0.09130(4) 0.18311(1) 0.51570(3) 0.03264(6) Uani 1.00 d
Ru(2) Ru 0.00180(4) 0.25169(1) 0.50150(3) 0.03206(6) Uani 1.00 d
Na(1) Na 0.0582(4) 0.12244(7) 0.5867(3) 0.0487(4) Uani 1.00 d
O(1) O -0.0367(4) 0.1035(1) 0.5005(3) 0.0379(6) Uani 1.00 d
O(2) O -0.1524(4) 0.1680(1) 0.4360(3) 0.0401(6) Uani 1.00 d
O(3) O -0.0650(4) 0.1725(1) 0.6040(3) 0.0366(6) Uani 1.00 d
O(4) O -0.1926(4) 0.2231(1) 0.5382(3) 0.0482(7) Uani 1.00 d
O(5) O 0.1076(4) 0.2224(1) 0.5520(3) 0.0385(6) Uani 1.00 d
O(6) O 0.0593(4) 0.2179(1) 0.4372(3) 0.0378(6) Uani 1.00 d
O(7) O -0.0090(4) 0.3183(1) 0.5581(3) 0.0407(7) Uani 1.00 d
O(8) O -0.0608(4) 0.3086(1) 0.4453(3) 0.0384(6) Uani 1.00 d
O(9) O 0.0859(5) 0.0368(2) 0.6368(3) 0.082(1) Uani 1.00 d
N(1) N 0.6604(5) 0.0425(2) 0.9320(3) 0.070(1) Uani 1.00 d
C(1) C -0.0657(5) 0.0805(1) 0.4444(3) 0.0333(8) Uani 1.00 d
C(2) C -0.0388(5) 0.0245(1) 0.4237(3) 0.0388(9) Uani 1.00 d
C(3) C -0.0750(5) 0.0085(2) 0.3657(3) 0.0450(10) Uani 1.00 d
C(4) C -0.1318(5) 0.0459(2) 0.3304(3) 0.048(1) Uani 1.00 d
C(5) C -0.1584(5) 0.1016(2) 0.3501(3) 0.0397(9) Uani 1.00 d
C(6) C -0.1261(5) 0.1168(1) 0.4093(3) 0.0353(8) Uani 1.00 d
C(7) C 0.0267(5) -0.0162(2) 0.4610(3) 0.0451(10) Uani 1.00 d
C(8) C -0.0089(5) -0.0371(2) 0.5174(3) 0.053(1) Uani 1.00 d
C(9) C 0.1114(5) 0.0178(2) 0.4778(3) 0.051(1) Uani 1.00 d
C(10) C 0.0471(6) -0.0735(2) 0.4257(4) 0.068(1) Uani 1.00 d
C(11) C -0.2144(5) 0.1462(2) 0.3093(3) 0.052(1) Uani 1.00 d
C(12) C -0.2963(5) 0.1622(3) 0.3356(4) 0.072(2) Uani 1.00 d
C(13) C -0.1622(5) 0.2044(2) 0.3033(3) 0.056(1) Uani 1.00 d
C(14) C -0.2389(6) 0.1200(2) 0.2467(4) 0.079(2) Uani 1.00 d
C(15) C -0.1230(5) 0.2011(1) 0.6345(3) 0.0368(8) Uani 1.00 d
C(16) C -0.1156(5) 0.2055(2) 0.6971(3) 0.0457(9) Uani 1.00 d
C(17) C -0.1848(5) 0.2307(2) 0.7193(3) 0.054(1) Uani 1.00 d
C(18) C -0.2569(5) 0.2510(2) 0.6834(3) 0.054(1) Uani 1.00 d
C(19) C -0.2650(5) 0.2496(2) 0.6214(3) 0.049(1) Uani 1.00 d
C(20) C -0.1940(5) 0.2261(2) 0.5981(3) 0.0402(9) Uani 1.00 d
C(21) C -0.0339(5) 0.1848(2) 0.7373(3) 0.058(1) Uani 1.00 d
C(22) C -0.0386(6) 0.1976(3) 0.8040(4) 0.087(2) Uani 1.00 d
C(23) C -0.0201(6) 0.1167(2) 0.7320(4) 0.079(2) Uani 1.00 d
C(24) C 0.0428(6) 0.2211(3) 0.7206(4) 0.077(2) Uani 1.00 d
C(25) C -0.3437(6) 0.2724(3) 0.5810(4) 0.084(2) Uani 1.00 d
C(26) C -0.4146(6) 0.2938(4) 0.6168(4) 0.097(2) Uani 1.00 d
C(27) C -0.3820(6) 0.2207(5) 0.5403(4) 0.116(3) Uani 1.00 d
C(28) C -0.3181(7) 0.3257(4) 0.5439(5) 0.140(3) Uani 1.00 d
C(29) C 0.1634(5) 0.1948(1) 0.5185(3) 0.0340(8) Uani 1.00 d
C(30) C 0.2452(5) 0.1735(2) 0.5439(3) 0.0418(9) Uani 1.00 d
C(31) C 0.2906(5) 0.1429(2) 0.5040(3) 0.0465(10) Uani 1.00 d
C(32) C 0.2628(5) 0.1390(2) 0.4445(3) 0.0449(9) Uani 1.00 d
C(33) C 0.1862(5) 0.1652(1) 0.4173(3) 0.0374(8) Uani 1.00 d
C(34) C 0.1363(5) 0.1915(1) 0.4566(3) 0.0327(8) Uani 1.00 d
C(35) C 0.2833(5) 0.1855(2) 0.6094(3) 0.052(1) Uani 1.00 d
C(36) C 0.2875(6) 0.2542(2) 0.6208(4) 0.074(2) Uani 1.00 d
C(37) C 0.2294(6) 0.1572(4) 0.6530(4) 0.085(2) Uani 1.00 d
C(38) C 0.3744(5) 0.1614(3) 0.6242(4) 0.077(2) Uani 1.00 d
C(39) C 0.1581(5) 0.1658(2) 0.3497(3) 0.0426(9) Uani 1.00 d
C(40) C 0.1432(5) 0.2315(2) 0.3277(3) 0.057(1) Uani 1.00 d
C(41) C 0.0745(5) 0.1304(2) 0.3344(3) 0.062(1) Uani 1.00 d
C(42) C 0.2258(5) 0.1384(2) 0.3158(3) 0.061(1) Uani 1.00 d
C(43) C -0.0567(5) 0.3662(1) 0.5327(3) 0.0404(9) Uani 1.00 d
C(44) C -0.0740(5) 0.4181(2) 0.5657(3) 0.0471(10) Uani 1.00 d
C(45) C -0.1227(5) 0.4624(2) 0.5326(4) 0.054(1) Uani 1.00 d
C(46) C -0.1555(5) 0.4558(2) 0.4733(4) 0.053(1) Uani 1.00 d
C(47) C -0.1394(5) 0.4042(2) 0.4398(3) 0.0435(9) Uani 1.00 d
C(48) C -0.0863(5) 0.3602(1) 0.4722(3) 0.0393(9) Uani 1.00 d
C(49) C -0.0404(5) 0.4233(2) 0.6325(4) 0.055(1) Uani 1.00 d
C(50) C -0.0639(6) 0.4845(2) 0.6583(4) 0.083(2) Uani 1.00 d
C(51) C -0.0810(6) 0.3733(2) 0.6670(4) 0.071(2) Uani 1.00 d
C(52) C 0.0572(6) 0.4178(3) 0.6430(4) 0.083(2) Uani 1.00 d
C(53) C -0.1805(5) 0.3929(2) 0.3752(3) 0.0489(10) Uani 1.00 d
C(54) C -0.2434(5) 0.3394(2) 0.3753(3) 0.057(1) Uani 1.00 d
C(55) C -0.1137(5) 0.3789(2) 0.3338(3) 0.058(1) Uani 1.00 d
C(56) C -0.2313(5) 0.4490(2) 0.3490(4) 0.072(2) Uani 1.00 d
C(57) C 0.7254(5) 0.0014(2) 0.9691(4) 0.079(2) Uani 1.00 d
C(58) C 0.7157(6) -0.0056(3) 1.0336(5) 0.092(2) Uani 1.00 d
C(59) C 0.7766(6) -0.0503(3) 1.0656(5) 0.109(2) Uani 1.00 d
C(60) C 0.7708(7) -0.0545(4) 1.1303(5) 0.130(3) Uani 1.00 d
C(61) C 0.5701(6) 0.0178(3) 0.9334(4) 0.085(2) Uani 1.00 d
C(62) C 0.5560(7) -0.0463(4) 0.9088(5) 0.141(3) Uani 1.00 d
C(63) C 0.4919(8) -0.0823(4) 0.9229(7) 0.142(5) Uani 1.00 d
C(64) C 0.4823(7) -0.1429(4) 0.8948(6) 0.145(4) Uani 1.00 d
C(65) C 0.6823(5) 0.0433(2) 0.8688(4) 0.075(1) Uani 1.00 d
C(66) C 0.6236(6) 0.0804(3) 0.8230(4) 0.081(2) Uani 1.00 d
C(67) C 0.6556(6) 0.0846(4) 0.7638(4) 0.107(3) Uani 1.00 d
C(68) C 0.5954(7) 0.1204(3) 0.7187(5) 0.107(3) Uani 1.00 d
C(69) C 0.6621(6) 0.1061(2) 0.9589(4) 0.095(2) Uani 1.00 d
C(70) C 0.7380(7) 0.1370(4) 0.9792(6) 0.101(4) Uani 1.00 d
C(71) C 0.7971(7) 0.1565(5) 0.9404(6) 0.101(4) Uani 1.00 d
C(72) C 0.8681(7) 0.2044(2) 0.9621(4) 0.100(2) Uani 1.00 d
C(73) C 0.0952(6) -0.0076(2) 0.6671(4) 0.091(2) Uani 1.00 d
C(74) C 0.0227(8) -0.0400(3) 0.6877(5) 0.126(3) Uani 1.00 d
C(75) C 0.1812(8) -0.0341(4) 0.6843(6) 0.166(4) Uani 1.00 d
H(1) H -0.0603 -0.0296 0.3497 0.0540 Uiso 1.00 calc
H(2) H -0.1538 0.0329 0.2908 0.0570 Uiso 1.00 calc
H(3) H -0.0205 -0.0025 0.5402 0.0639 Uiso 1.00 calc
H(4) H -0.0609 -0.0593 0.5061 0.0639 Uiso 1.00 calc
H(5) H 0.0316 -0.0626 0.5401 0.0639 Uiso 1.00 calc
H(6) H 0.1508 -0.0081 0.5011 0.0613 Uiso 1.00 calc
H(7) H 0.1334 0.0292 0.4422 0.0613 Uiso 1.00 calc
H(8) H 0.1014 0.0533 0.4999 0.0613 Uiso 1.00 calc
H(9) H -0.0045 -0.0960 0.4141 0.0812 Uiso 1.00 calc
H(10) H 0.0702 -0.0615 0.3907 0.0812 Uiso 1.00 calc
H(11) H 0.0869 -0.0982 0.4499 0.0812 Uiso 1.00 calc
H(12) H -0.2819 0.1805 0.3735 0.0869 Uiso 1.00 calc
H(13) H -0.3301 0.1899 0.3094 0.0869 Uiso 1.00 calc
H(14) H -0.3288 0.1261 0.3393 0.0869 Uiso 1.00 calc
H(15) H -0.1119 0.1945 0.2866 0.0669 Uiso 1.00 calc
H(16) H -0.1959 0.2324 0.2774 0.0669 Uiso 1.00 calc
H(17) H -0.1477 0.2224 0.3414 0.0669 Uiso 1.00 calc
H(18) H -0.2719 0.0838 0.2488 0.0945 Uiso 1.00 calc
H(19) H -0.2725 0.1491 0.2220 0.0945 Uiso 1.00 calc
H(20) H -0.1888 0.1108 0.2295 0.0945 Uiso 1.00 calc
H(21) H -0.1831 0.2343 0.7612 0.0654 Uiso 1.00 calc
H(22) H -0.3035 0.2666 0.7016 0.0644 Uiso 1.00 calc
H(23) H 0.0127 0.1846 0.8271 0.1041 Uiso 1.00 calc
H(24) H -0.0465 0.2402 0.8094 0.1041 Uiso 1.00 calc
H(25) H -0.0861 0.1761 0.8158 0.1041 Uiso 1.00 calc
H(26) H -0.0674 0.0955 0.7444 0.0951 Uiso 1.00 calc
H(27) H -0.0164 0.1067 0.6913 0.0951 Uiso 1.00 calc
H(28) H 0.0311 0.1053 0.7562 0.0951 Uiso 1.00 calc
H(29) H 0.0933 0.2081 0.7447 0.0918 Uiso 1.00 calc
H(30) H 0.0477 0.2142 0.6795 0.0918 Uiso 1.00 calc
H(31) H 0.0337 0.2633 0.7267 0.0918 Uiso 1.00 calc
H(32) H -0.3946 0.3272 0.6414 0.1161 Uiso 1.00 calc
H(33) H -0.4638 0.3062 0.5897 0.1161 Uiso 1.00 calc
H(34) H -0.4303 0.2612 0.6408 0.1161 Uiso 1.00 calc
H(35) H -0.4314 0.2352 0.5147 0.1394 Uiso 1.00 calc
H(36) H -0.3408 0.2067 0.5164 0.1394 Uiso 1.00 calc
H(37) H -0.3986 0.1881 0.5638 0.1394 Uiso 1.00 calc
H(38) H -0.2948 0.3574 0.5695 0.1676 Uiso 1.00 calc
H(39) H -0.2771 0.3123 0.5196 0.1676 Uiso 1.00 calc
H(40) H -0.3677 0.3405 0.5187 0.1676 Uiso 1.00 calc
H(41) H 0.3431 0.1239 0.5190 0.0557 Uiso 1.00 calc
H(42) H 0.2966 0.1173 0.4198 0.0538 Uiso 1.00 calc
H(43) H 0.3100 0.2617 0.6611 0.0893 Uiso 1.00 calc
H(44) H 0.3228 0.2727 0.5950 0.0893 Uiso 1.00 calc
H(45) H 0.2310 0.2710 0.6127 0.0893 Uiso 1.00 calc
H(46) H 0.1717 0.1716 0.6442 0.1024 Uiso 1.00 calc
H(47) H 0.2297 0.1140 0.6490 0.1024 Uiso 1.00 calc
H(48) H 0.2519 0.1683 0.6925 0.1024 Uiso 1.00 calc
H(49) H 0.3743 0.1186 0.6178 0.0918 Uiso 1.00 calc
H(50) H 0.4098 0.1806 0.5989 0.0918 Uiso 1.00 calc
H(51) H 0.3948 0.1701 0.6647 0.0918 Uiso 1.00 calc
H(52) H 0.1949 0.2538 0.3354 0.0680 Uiso 1.00 calc
H(53) H 0.1239 0.2314 0.2855 0.0680 Uiso 1.00 calc
H(54) H 0.1004 0.2501 0.3476 0.0680 Uiso 1.00 calc
H(55) H 0.0306 0.1489 0.3533 0.0742 Uiso 1.00 calc
H(56) H 0.0574 0.1307 0.2921 0.0742 Uiso 1.00 calc
H(57) H 0.0823 0.0894 0.3476 0.0742 Uiso 1.00 calc
H(58) H 0.2363 0.0974 0.3282 0.0736 Uiso 1.00 calc
H(59) H 0.2054 0.1391 0.2739 0.0736 Uiso 1.00 calc
H(60) H 0.2768 0.1615 0.3235 0.0736 Uiso 1.00 calc
H(61) H -0.1344 0.4994 0.5518 0.0651 Uiso 1.00 calc
H(62) H -0.1908 0.4874 0.4540 0.0640 Uiso 1.00 calc
H(63) H -0.0435 0.4858 0.6996 0.0996 Uiso 1.00 calc
H(64) H -0.0392 0.5167 0.6382 0.0996 Uiso 1.00 calc
H(65) H -0.1249 0.4891 0.6524 0.0996 Uiso 1.00 calc
H(66) H -0.1418 0.3788 0.6621 0.0853 Uiso 1.00 calc
H(67) H -0.0685 0.3345 0.6516 0.0853 Uiso 1.00 calc
H(68) H -0.0589 0.3757 0.7080 0.0853 Uiso 1.00 calc
H(69) H 0.0733 0.3800 0.6272 0.0999 Uiso 1.00 calc
H(70) H 0.0814 0.4504 0.6232 0.0999 Uiso 1.00 calc
H(71) H 0.0764 0.4195 0.6845 0.0999 Uiso 1.00 calc
H(72) H -0.2868 0.3495 0.3991 0.0684 Uiso 1.00 calc
H(73) H -0.2699 0.3315 0.3352 0.0684 Uiso 1.00 calc
H(74) H -0.2137 0.3041 0.3907 0.0684 Uiso 1.00 calc
H(75) H -0.0816 0.3441 0.3480 0.0696 Uiso 1.00 calc
H(76) H -0.1423 0.3709 0.2943 0.0696 Uiso 1.00 calc
H(77) H -0.0769 0.4129 0.3326 0.0696 Uiso 1.00 calc
H(78) H -0.1940 0.4829 0.3487 0.0863 Uiso 1.00 calc
H(79) H -0.2570 0.4405 0.3090 0.0863 Uiso 1.00 calc
H(80) H -0.2753 0.4584 0.3725 0.0863 Uiso 1.00 calc
H(81) H 0.7209 -0.0380 0.9512 0.0953 Uiso 1.00 calc
H(82) H 0.7805 0.0177 0.9668 0.0953 Uiso 1.00 calc
H(83) H 0.7247 0.0330 1.0523 0.1109 Uiso 1.00 calc
H(84) H 0.6585 -0.0189 1.0360 0.1109 Uiso 1.00 calc
H(85) H 0.7645 -0.0894 1.0480 0.1309 Uiso 1.00 calc
H(86) H 0.8329 -0.0384 1.0606 0.1309 Uiso 1.00 calc
H(87) H 0.7846 -0.0161 1.1485 0.1560 Uiso 1.00 calc
H(88) H 0.7136 -0.0653 1.1356 0.1560 Uiso 1.00 calc
H(89) H 0.8092 -0.0847 1.1477 0.1560 Uiso 1.00 calc
H(90) H 0.5587 0.0178 0.9735 0.1024 Uiso 1.00 calc
H(91) H 0.5303 0.0443 0.9100 0.1024 Uiso 1.00 calc
H(92) H 0.5470 -0.0425 0.8662 0.1686 Uiso 1.00 calc
H(93) H 0.6074 -0.0679 0.9208 0.1686 Uiso 1.00 calc
H(94) H 0.5006 -0.0882 0.9648 0.2068 Uiso 1.00 calc
H(95) H 0.4391 -0.0609 0.9117 0.2068 Uiso 1.00 calc
H(96) H 0.4377 -0.1647 0.9100 0.1746 Uiso 1.00 calc
H(97) H 0.4677 -0.1384 0.8525 0.1746 Uiso 1.00 calc
H(98) H 0.5344 -0.1647 0.9031 0.1746 Uiso 1.00 calc
H(99) H 0.7382 0.0592 0.8700 0.0903 Uiso 1.00 calc
H(100) H 0.6809 0.0023 0.8547 0.0903 Uiso 1.00 calc
H(101) H 0.5682 0.0618 0.8170 0.0973 Uiso 1.00 calc
H(102) H 0.6187 0.1206 0.8380 0.0973 Uiso 1.00 calc
H(103) H 0.7097 0.1041 0.7689 0.1281 Uiso 1.00 calc
H(104) H 0.6610 0.0445 0.7485 0.1281 Uiso 1.00 calc
H(105) H 0.5878 0.1603 0.7334 0.1284 Uiso 1.00 calc
H(106) H 0.6184 0.1230 0.6819 0.1284 Uiso 1.00 calc
H(107) H 0.5410 0.1004 0.7117 0.1284 Uiso 1.00 calc
H(108) H 0.6292 0.1313 0.9295 0.1145 Uiso 1.00 calc
H(109) H 0.6332 0.1032 0.9930 0.1145 Uiso 1.00 calc
H(110) H 0.7244 0.1739 0.9963 0.1696 Uiso 1.00 calc
H(111) H 0.7723 0.1120 1.0058 0.1696 Uiso 1.00 calc
H(112) H 0.8223 0.1198 0.9311 0.1806 Uiso 1.00 calc
H(113) H 0.7604 0.1721 0.9074 0.1806 Uiso 1.00 calc
H(114) H 0.9034 0.1900 0.9964 0.1201 Uiso 1.00 calc
H(115) H 0.9011 0.2102 0.9303 0.1201 Uiso 1.00 calc
H(116) H 0.8425 0.2421 0.9708 0.1201 Uiso 1.00 calc
H(117) H -0.0083 -0.0128 0.7096 0.1516 Uiso 1.00 calc
H(118) H -0.0148 -0.0550 0.6539 0.1516 Uiso 1.00 calc
H(119) H 0.0434 -0.0733 0.7123 0.1516 Uiso 1.00 calc
H(120) H 0.1769 -0.0680 0.7098 0.1987 Uiso 1.00 calc
H(121) H 0.2032 -0.0472 0.6491 0.1987 Uiso 1.00 calc
H(122) H 0.2178 -0.0042 0.7042 0.1987 Uiso 1.00 calc

loop_
_atom_site_aniso_label
_atom_site_aniso_U_11
_atom_site_aniso_U_22
_atom_site_aniso_U_33
_atom_site_aniso_U_12
_atom_site_aniso_U_13
_atom_site_aniso_U_23
Ru(1) 0.0373(1) 0.0372(1) 0.0247(1) 0.0112(1) 0.00893(10) 0.0045(1)
Ru(2) 0.0369(1) 0.0352(1) 0.0252(1) 0.0111(1) 0.00817(10) 0.00459(10)
Na(1) 0.0486(9) 0.0554(8) 0.0415(8) 0.0136(7) 0.0038(7) 0.0150(6)
O(1) 0.051(1) 0.036(1) 0.027(1) 0.019(1) 0.0067(10) 0.0037(8)
O(2) 0.039(1) 0.050(1) 0.031(1) 0.013(1) 0.004(1) 0.0032(10)
O(3) 0.043(1) 0.044(1) 0.023(1) 0.010(1) 0.006(1) 0.0057(9)
O(4) 0.047(2) 0.072(2) 0.028(1) 0.026(1) 0.014(1) 0.006(1)
O(5) 0.040(1) 0.048(1) 0.028(1) 0.015(1) 0.0040(10) 0.0028(9)
O(6) 0.041(1) 0.048(1) 0.026(1) 0.013(1) 0.011(1) 0.0043(9)
O(7) 0.050(2) 0.040(1) 0.032(1) 0.015(1) 0.006(1) 0.0001(9)
O(8) 0.041(1) 0.041(1) 0.035(1) 0.0164(10) 0.009(1) 0.0097(9)
O(9) 0.126(3) 0.060(2) 0.057(2) 0.027(2) 0.005(2) 0.020(1)
N(1) 0.049(2) 0.059(2) 0.102(3) 0.008(2) 0.014(2) -0.011(2)
C(1) 0.036(2) 0.039(1) 0.026(1) 0.003(1) 0.009(1) 0.001(1)
C(2) 0.044(2) 0.033(1) 0.041(2) 0.000(1) 0.013(1) 0.001(1)
C(3) 0.054(2) 0.038(2) 0.044(2) -0.006(1) 0.011(2) -0.007(1)
C(4) 0.056(2) 0.048(2) 0.038(2) -0.011(2) 0.005(2) -0.007(1)
C(5) 0.040(2) 0.044(2) 0.035(2) -0.008(1) 0.002(1) 0.003(1)
C(6) 0.033(2) 0.040(2) 0.034(2) 0.002(1) 0.009(1) 0.003(1)
C(7) 0.054(2) 0.035(2) 0.048(2) 0.010(1) 0.011(2) 0.001(1)
C(8) 0.064(3) 0.045(2) 0.052(2) 0.001(2) 0.013(2) 0.015(2)
C(9) 0.045(2) 0.048(2) 0.062(3) 0.015(2) 0.013(2) 0.001(2)
C(10) 0.094(4) 0.046(2) 0.064(3) 0.023(2) 0.016(3) -0.007(2)
C(11) 0.054(2) 0.054(2) 0.042(2) -0.003(2) -0.009(2) 0.010(2)
C(12) 0.046(2) 0.090(3) 0.078(3) 0.006(2) -0.006(2) 0.024(3)
C(13) 0.071(3) 0.052(2) 0.042(2) -0.006(2) 0.000(2) 0.007(2)
C(14) 0.101(4) 0.070(3) 0.053(2) -0.008(3) -0.033(3) 0.004(2)
C(15) 0.048(2) 0.035(1) 0.030(1) 0.004(1) 0.016(1) 0.002(1)
C(16) 0.066(2) 0.041(2) 0.032(2) 0.000(2) 0.014(2) 0.001(1)
C(17) 0.075(3) 0.060(2) 0.033(2) 0.003(2) 0.022(2) -0.006(2)
C(18) 0.060(2) 0.060(2) 0.047(2) 0.006(2) 0.031(2) -0.007(2)
C(19) 0.050(2) 0.053(2) 0.048(2) 0.012(2) 0.023(2) 0.004(2)
C(20) 0.049(2) 0.042(2) 0.033(2) 0.007(1) 0.018(1) 0.001(1)
C(21) 0.083(3) 0.064(2) 0.026(2) 0.014(2) 0.000(2) -0.003(2)
C(22) 0.115(5) 0.115(4) 0.029(2) 0.032(4) 0.005(3) -0.006(2)
C(23) 0.127(5) 0.067(2) 0.042(2) 0.031(3) 0.003(3) 0.010(2)
C(24) 0.065(3) 0.101(4) 0.059(3) 0.006(3) -0.008(2) -0.016(3)
C(25) 0.059(3) 0.143(4) 0.051(3) 0.050(3) 0.014(2) 0.001(2)
C(26) 0.066(4) 0.138(5) 0.093(4) 0.052(4) 0.035(3) -0.005(4)
C(27) 0.057(4) 0.199(8) 0.086(5) 0.039(4) -0.012(3) -0.062(5)
C(28) 0.128(6) 0.173(7) 0.134(7) 0.106(6) 0.074(6) 0.103(6)
C(29) 0.034(2) 0.034(1) 0.034(2) 0.006(1) 0.006(1) 0.002(1)
C(30) 0.037(2) 0.041(2) 0.047(2) 0.006(1) 0.002(1) 0.004(1)
C(31) 0.038(2) 0.041(2) 0.060(2) 0.011(1) 0.009(2) 0.005(2)
C(32) 0.040(2) 0.044(2) 0.055(2) 0.008(1) 0.020(2) -0.002(2)
C(33) 0.042(2) 0.032(1) 0.041(2) 0.000(1) 0.017(1) -0.001(1)
C(34) 0.034(2) 0.033(1) 0.033(1) 0.003(1) 0.010(1) 0.004(1)
C(35) 0.048(2) 0.060(2) 0.045(2) 0.008(2) -0.006(2) 0.004(2)
C(36) 0.092(4) 0.071(2) 0.053(3) 0.013(3) -0.018(3) -0.015(2)
C(37) 0.062(3) 0.143(5) 0.049(3) -0.011(3) -0.003(2) 0.028(3)
C(38) 0.053(3) 0.099(4) 0.070(3) 0.024(3) -0.016(3) -0.011(3)
C(39) 0.061(2) 0.035(1) 0.036(2) 0.002(1) 0.021(2) 0.002(1)
C(40) 0.083(3) 0.047(2) 0.046(2) 0.014(2) 0.031(2) 0.011(2)
C(41) 0.075(3) 0.076(3) 0.035(2) -0.023(2) 0.011(2) -0.006(2)
C(42) 0.081(3) 0.059(2) 0.052(2) 0.017(2) 0.037(2) -0.003(2)
C(43) 0.046(2) 0.030(1) 0.048(2) 0.004(1) 0.014(2) 0.003(1)
C(44) 0.049(2) 0.034(2) 0.061(2) 0.002(1) 0.017(2) -0.004(1)
C(45) 0.051(2) 0.031(2) 0.079(2) 0.005(2) 0.002(2) -0.001(2)
C(46) 0.045(2) 0.036(2) 0.079(2) 0.012(2) 0.005(2) 0.012(2)
C(47) 0.035(2) 0.040(2) 0.056(2) 0.006(1) 0.009(2) 0.016(1)
C(48) 0.037(2) 0.035(1) 0.048(2) 0.006(1) 0.014(2) 0.005(1)
C(49) 0.063(2) 0.041(2) 0.060(2) 0.005(2) 0.009(2) -0.010(2)
C(50) 0.102(4) 0.054(3) 0.089(4) 0.010(3) 0.000(3) -0.032(2)
C(51) 0.105(4) 0.058(2) 0.055(3) 0.002(2) 0.026(3) -0.009(2)
C(52) 0.070(3) 0.093(4) 0.080(4) 0.011(3) -0.014(3) -0.021(3)
C(53) 0.038(2) 0.052(2) 0.055(2) 0.009(1) -0.001(2) 0.016(2)
C(54) 0.044(2) 0.058(2) 0.068(3) 0.002(2) 0.005(2) 0.005(2)
C(55) 0.053(3) 0.070(3) 0.051(2) 0.006(2) 0.007(2) 0.018(2)
C(56) 0.066(3) 0.061(3) 0.084(3) 0.017(2) -0.009(3) 0.029(2)
C(57) 0.056(3) 0.061(3) 0.125(4) 0.016(2) 0.026(3) 0.007(3)
C(58) 0.075(4) 0.086(4) 0.116(4) 0.027(3) 0.011(4) -0.013(3)
C(59) 0.084(4) 0.098(4) 0.154(5) 0.037(3) 0.045(4) 0.051(4)
C(60) 0.133(7) 0.112(5) 0.145(5) 0.049(5) 0.022(6) 0.040(5)
C(61) 0.047(2) 0.117(4) 0.098(4) 0.005(3) 0.029(3) -0.017(3)
C(62) 0.136(7) 0.139(6) 0.156(8) -0.075(5) 0.055(6) -0.068(6)
C(63) 0.147(8) 0.087(5) 0.31(1) -0.015(4) 0.142(9) -0.031(6)
C(64) 0.086(5) 0.096(4) 0.27(1) -0.015(4) 0.085(7) -0.024(5)
C(65) 0.052(3) 0.071(3) 0.109(3) 0.002(2) 0.033(3) -0.008(3)
C(66) 0.060(3) 0.079(3) 0.105(4) 0.003(2) 0.013(3) -0.014(3)
C(67) 0.094(6) 0.120(6) 0.109(5) 0.008(4) 0.022(4) 0.006(4)
C(68) 0.114(6) 0.095(4) 0.108(5) -0.007(4) 0.000(4) -0.002(3)
C(69) 0.106(4) 0.060(3) 0.110(5) 0.022(3) -0.025(4) -0.016(3)
C(70) 0.117(6) 0.107(5) 0.20(1) -0.040(5) 0.028(6) 0.012(6)
C(71) 0.084(5) 0.179(8) 0.178(10) -0.022(5) -0.020(5) 0.067(8)
C(72) 0.153(6) 0.049(2) 0.100(5) 0.018(3) 0.025(5) -0.006(3)
C(73) 0.169(5) 0.057(2) 0.082(2) 0.036(3) -0.006(3) 0.005(2)
C(74) 0.204(9) 0.079(4) 0.114(6) 0.038(4) 0.084(6) 0.036(4)
C(75) 0.162(7) 0.097(5) 0.21(1) 0.022(6) -0.061(8) 0.052(6)

loop_
_atom_type_symbol
_atom_type_description
_atom_type_scat_dispersion_real
_atom_type_scat_dispersion_imag
_atom_type_scat_source
C C 0.003 0.002
;International Tables for Crystallography
(1992, Vol. C, Tables 4.2.6.8 and 6.1.1.1)
;
H H 0.000 0.000
;International Tables for Crystallography
(1992, Vol. C, Table 6.1.1.2)
;
N N 0.006 0.003
;International Tables for Crystallography
(1992, Vol. C, Tables 4.2.6.8 and 6.1.1.1)
;
O O 0.011 0.006
;International Tables for Crystallography
(1992, Vol. C, Tables 4.2.6.8 and 6.1.1.1)
;
Ru Ru -1.259 0.836
;International Tables for Crystallography
(1992, Vol. C, Tables 4.2.6.8 and 6.1.1.1)
;
Na Na 0.036 0.025
;International Tables for Crystallography
(1992, Vol. C, Tables 4.2.6.8 and 6.1.1.1)
;

loop_
_geom_angle_atom_site_label_1
_geom_angle_atom_site_label_2
_geom_angle_atom_site_label_3
_geom_angle
_geom_angle_publ_flag
Ru(2) Ru(1) O(1) 105.46(10) yes
Ru(2) Ru(1) O(2) 103.86(8) yes
Ru(2) Ru(1) O(3) 100.29(7) yes
Ru(2) Ru(1) O(4) 108.82(9) yes
O(1) Ru(1) O(2) 82.07(10) yes
O(1) Ru(1) O(3) 91.98(10) yes
O(1) Ru(1) O(4) 145.8(1) yes
O(2) Ru(1) O(3) 155.85(10) yes
O(2) Ru(1) O(4) 90.0(2) yes
O(3) Ru(1) O(4) 81.8(2) yes
Ru(1) Ru(2) O(5) 102.88(7) yes
Ru(1) Ru(2) O(6) 103.91(7) yes
Ru(1) Ru(2) O(7) 107.46(10) yes
Ru(1) Ru(2) O(8) 104.49(8) yes
O(5) Ru(2) O(6) 82.3(2) yes
O(5) Ru(2) O(7) 90.5(2) yes
O(5) Ru(2) O(8) 152.6(2) yes
O(6) Ru(2) O(7) 148.6(2) yes
O(6) Ru(2) O(8) 90.2(2) yes
O(7) Ru(2) O(8) 82.33(10) yes
O(1) Na(1) O(3) 76.6(3) yes
O(1) Na(1) O(5) 95.0(2) yes
O(1) Na(1) O(9) 109.7(1) yes
O(3) Na(1) O(5) 86.6(2) yes
O(3) Na(1) O(9) 115.4(3) yes
O(5) Na(1) O(9) 149.7(2) yes
Ru(1) O(1) Na(1) 86.7(2) yes
Ru(1) O(1) C(1) 112.4(2) yes
Na(1) O(1) C(1) 158.0(4) yes
Ru(1) O(2) C(6) 113.9(2) yes
Ru(1) O(3) Na(1) 87.1(2) yes
Ru(1) O(3) C(15) 112.8(2) yes
Na(1) O(3) C(15) 159.6(5) yes
Ru(1) O(4) C(20) 114.0(4) yes
Ru(2) O(5) Na(1) 101.0(3) yes
Ru(2) O(5) C(29) 112.0(5) yes
Na(1) O(5) C(29) 92.1(3) yes
Ru(2) O(6) C(34) 113.9(5) yes
Ru(2) O(7) C(43) 112.9(5) yes
Ru(2) O(8) C(48) 113.1(5) yes
Na(1) O(9) C(73) 173.7(5) yes
C(57) N(1) C(61) 109.8(4) yes
C(57) N(1) C(65) 107.5(4) yes
C(57) N(1) C(69) 110.5(4) yes
C(61) N(1) C(65) 110.9(4) yes
C(61) N(1) C(69) 106.4(4) yes
C(65) N(1) C(69) 111.8(4) yes
O(1) C(1) C(2) 123.3(3) yes
O(1) C(1) C(6) 115.1(3) yes
C(2) C(1) C(6) 121.6(3) yes
C(1) C(2) C(3) 115.4(3) yes
C(1) C(2) C(7) 122.8(3) yes
C(3) C(2) C(7) 121.8(3) yes
C(2) C(3) C(4) 122.5(3) yes
C(3) C(4) C(5) 122.7(3) yes
C(4) C(5) C(6) 115.4(3) yes
C(4) C(5) C(11) 123.0(3) yes
C(6) C(5) C(11) 121.5(3) yes
O(2) C(6) C(1) 116.3(3) yes
O(2) C(6) C(5) 121.5(3) yes
C(1) C(6) C(5) 122.2(3) yes
C(2) C(7) C(8) 109.7(3) yes
C(2) C(7) C(9) 110.6(3) yes
C(2) C(7) C(10) 111.3(3) yes
C(8) C(7) C(9) 110.3(3) yes
C(8) C(7) C(10) 108.1(3) yes
C(9) C(7) C(10) 106.7(3) yes
C(5) C(11) C(12) 111.0(3) yes
C(5) C(11) C(13) 108.2(3) yes
C(5) C(11) C(14) 111.5(4) yes
C(12) C(11) C(13) 109.5(4) yes
C(12) C(11) C(14) 109.0(4) yes
C(13) C(11) C(14) 107.6(4) yes
O(3) C(15) C(16) 124.6(3) yes
O(3) C(15) C(20) 114.7(3) yes
C(16) C(15) C(20) 120.7(3) yes
C(15) C(16) C(17) 115.7(4) yes
C(15) C(16) C(21) 121.3(4) yes
C(17) C(16) C(21) 123.0(3) yes
C(16) C(17) C(18) 123.1(3) yes
C(17) C(18) C(19) 122.8(4) yes
C(18) C(19) C(20) 114.8(4) yes
C(18) C(19) C(25) 123.4(4) yes
C(20) C(19) C(25) 121.7(4) yes
O(4) C(20) C(15) 116.3(3) yes
O(4) C(20) C(19) 121.0(3) yes
C(15) C(20) C(19) 122.5(3) yes
C(16) C(21) C(22) 111.9(4) yes
C(16) C(21) C(23) 111.1(4) yes
C(16) C(21) C(24) 109.0(3) yes
C(22) C(21) C(23) 106.5(4) yes
C(22) C(21) C(24) 106.9(4) yes
C(23) C(21) C(24) 111.4(5) yes
C(19) C(25) C(26) 112.2(4) yes
C(19) C(25) C(27) 109.7(5) yes
C(19) C(25) C(28) 109.0(6) yes
C(26) C(25) C(27) 106.7(6) yes
C(26) C(25) C(28) 108.8(5) yes
C(27) C(25) C(28) 110.4(6) yes
O(5) C(29) C(30) 122.5(3) yes
O(5) C(29) C(34) 116.0(3) yes
C(30) C(29) C(34) 121.4(3) yes
C(29) C(30) C(31) 114.6(3) yes
C(29) C(30) C(35) 123.0(3) yes
C(31) C(30) C(35) 122.3(4) yes
C(30) C(31) C(32) 122.9(4) yes
C(31) C(32) C(33) 123.4(3) yes
C(32) C(33) C(34) 114.8(3) yes
C(32) C(33) C(39) 123.7(3) yes
C(34) C(33) C(39) 121.5(3) yes
O(6) C(34) C(29) 115.7(3) yes
O(6) C(34) C(33) 121.9(3) yes
C(29) C(34) C(33) 122.3(4) yes
C(30) C(35) C(36) 109.5(3) yes
C(30) C(35) C(37) 112.0(4) yes
C(30) C(35) C(38) 112.6(4) yes
C(36) C(35) C(37) 107.9(5) yes
C(36) C(35) C(38) 106.7(4) yes
C(37) C(35) C(38) 108.0(4) yes
C(33) C(39) C(40) 110.1(3) yes
C(33) C(39) C(41) 110.1(3) yes
C(33) C(39) C(42) 111.8(3) yes
C(40) C(39) C(41) 108.4(4) yes
C(40) C(39) C(42) 107.1(3) yes
C(41) C(39) C(42) 109.2(3) yes
O(7) C(43) C(44) 122.3(3) yes
O(7) C(43) C(48) 115.4(3) yes
C(44) C(43) C(48) 122.3(3) yes
C(43) C(44) C(45) 114.4(4) yes
C(43) C(44) C(49) 121.0(3) yes
C(45) C(44) C(49) 124.6(3) yes
C(44) C(45) C(46) 123.7(4) yes
C(45) C(46) C(47) 122.6(3) yes
C(46) C(47) C(48) 114.2(4) yes
C(46) C(47) C(53) 124.0(3) yes
C(48) C(47) C(53) 121.6(3) yes
O(8) C(48) C(43) 115.8(3) yes
O(8) C(48) C(47) 121.6(3) yes
C(43) C(48) C(47) 122.6(3) yes
C(44) C(49) C(50) 111.9(4) yes
C(44) C(49) C(51) 109.6(4) yes
C(44) C(49) C(52) 110.5(4) yes
C(50) C(49) C(51) 107.1(4) yes
C(50) C(49) C(52) 107.6(4) yes
C(51) C(49) C(52) 110.1(4) yes
C(47) C(53) C(54) 108.2(3) yes
C(47) C(53) C(55) 112.2(3) yes
C(47) C(53) C(56) 111.4(4) yes
C(54) C(53) C(55) 110.2(4) yes
C(54) C(53) C(56) 108.0(3) yes
C(55) C(53) C(56) 106.8(4) yes
N(1) C(57) C(58) 116.4(4) yes
C(57) C(58) C(59) 113.4(5) yes
C(58) C(59) C(60) 113.4(6) yes
N(1) C(61) C(62) 114.3(5) yes
C(61) C(62) C(63) 122.1(8) yes
C(62) C(63) C(64) 117.4(8) yes
N(1) C(65) C(66) 116.7(4) yes
C(65) C(66) C(67) 113.1(5) yes
C(66) C(67) C(68) 112.1(6) yes
N(1) C(69) C(70) 123.0(6) yes
C(69) C(70) C(71) 124(1) yes
C(70) C(71) C(72) 121(1) yes
O(9) C(73) C(74) 122.6(7) yes
O(9) C(73) C(75) 120.6(8) yes
C(74) C(73) C(75) 116.7(6) yes

loop_
_geom_bond_atom_site_label_1
_geom_bond_atom_site_label_2
_geom_bond_distance
_geom_bond_publ_flag
Ru(1) Ru(2) 2.1538(4) yes
Ru(1) O(1) 1.995(5) yes
Ru(1) O(2) 1.947(5) yes
Ru(1) O(3) 1.991(5) yes
Ru(1) O(4) 1.946(4) yes
Ru(2) O(5) 1.990(4) yes
Ru(2) O(6) 1.958(4) yes
Ru(2) O(7) 1.961(4) yes
Ru(2) O(8) 1.946(4) yes
Na(1) O(1) 2.320(9) yes
Na(1) O(3) 2.308(8) yes
Na(1) O(5) 2.486(6) yes
Na(1) O(9) 2.203(6) yes
O(1) C(1) 1.380(9) yes
O(2) C(6) 1.364(9) yes
O(3) C(15) 1.368(9) yes
O(4) C(20) 1.356(9) yes
O(5) C(29) 1.376(9) yes
O(6) C(34) 1.361(9) yes
O(7) C(43) 1.370(9) yes
O(8) C(48) 1.369(9) yes
O(9) C(73) 1.187(6) yes
N(1) C(57) 1.524(7) yes
N(1) C(61) 1.524(7) yes
N(1) C(65) 1.513(7) yes
N(1) C(69) 1.518(6) yes
C(1) C(2) 1.400(4) yes
C(1) C(6) 1.398(5) yes
C(2) C(3) 1.398(5) yes
C(2) C(7) 1.525(5) yes
C(3) C(4) 1.382(6) yes
C(4) C(5) 1.383(5) yes
C(5) C(6) 1.404(5) yes
C(5) C(11) 1.535(5) yes
C(7) C(8) 1.528(6) yes
C(7) C(9) 1.528(6) yes
C(7) C(10) 1.544(5) yes
C(11) C(12) 1.532(7) yes
C(11) C(13) 1.532(6) yes
C(11) C(14) 1.523(6) yes
C(15) C(16) 1.405(5) yes
C(15) C(20) 1.403(5) yes
C(16) C(17) 1.376(6) yes
C(16) C(21) 1.537(7) yes
C(17) C(18) 1.374(7) yes
C(18) C(19) 1.388(6) yes
C(19) C(20) 1.397(5) yes
C(19) C(25) 1.518(7) yes
C(21) C(22) 1.541(6) yes
C(21) C(23) 1.515(6) yes
C(21) C(24) 1.534(8) yes
C(25) C(26) 1.537(7) yes
C(25) C(27) 1.53(1) yes
C(25) C(28) 1.522(10) yes
C(29) C(30) 1.415(5) yes
C(29) C(34) 1.404(5) yes
C(30) C(31) 1.394(5) yes
C(30) C(35) 1.538(6) yes
C(31) C(32) 1.358(6) yes
C(32) C(33) 1.398(5) yes
C(33) C(34) 1.388(7) yes
C(33) C(39) 1.527(5) yes
C(35) C(36) 1.528(6) yes
C(35) C(37) 1.519(7) yes
C(35) C(38) 1.520(6) yes
C(39) C(40) 1.531(5) yes
C(39) C(41) 1.526(6) yes
C(39) C(42) 1.518(5) yes
C(43) C(44) 1.406(5) yes
C(43) C(48) 1.387(5) yes
C(44) C(45) 1.390(6) yes
C(44) C(49) 1.531(6) yes
C(45) C(46) 1.373(8) yes
C(46) C(47) 1.402(6) yes
C(47) C(48) 1.412(5) yes
C(47) C(53) 1.530(6) yes
C(49) C(50) 1.527(6) yes
C(49) C(51) 1.533(7) yes
C(49) C(52) 1.527(8) yes
C(53) C(54) 1.535(6) yes
C(53) C(55) 1.530(6) yes
C(53) C(56) 1.541(5) yes
C(57) C(58) 1.492(9) yes
C(58) C(59) 1.486(9) yes
C(59) C(60) 1.48(1) yes
C(61) C(62) 1.515(10) yes
C(62) C(63) 1.35(1) yes
C(63) C(64) 1.47(1) yes
C(65) C(66) 1.523(9) yes
C(66) C(67) 1.494(9) yes
C(67) C(68) 1.51(1) yes
C(69) C(70) 1.40(1) yes
C(70) C(71) 1.43(2) yes
C(71) C(72) 1.56(1) yes
C(73) C(74) 1.47(2) yes
C(73) C(75) 1.48(1) yes
